data_2223941
loop_
_publ_author_name
'Lin, Jian-Li'
'Xu, Wei'

_publ_section_title
;\m-Succinato-\k^2^<i>O</i>^1^:<i>O</i>^4^-bis[(2,2'-bipyridine-<i>{\k</i>}^2^<i>N</i>,<i>N</i>')copper(II)]
 succinate dodecahydrate
;
_journal_coeditor_code NG2666
_journal_issue 11
_journal_name_full 'Acta Crystallographica Section E'
_journal_page_first m1411
_journal_paper_doi 10.1107/S160053680904224X
_journal_volume 65
_journal_year 2009
_chemical_formula_iupac '[Cu2 (C4 H4 O4) (C10 H8 N2)4] C4 H4 O4, 12H2 O'
_chemical_formula_moiety 'C44 H36 Cu2 N8 O4 2+, C4 H4 O4 2-, 12 (H2 O)'
_chemical_formula_sum 'C48 H64 Cu2 N8 O20'
_chemical_formula_weight 1200.15
_chemical_name_systematic
;
\m-Succinato-\k^2^<i>O</i>^1^:<i>O</i>^4^-bis[(2,2'-bipyridine-
\k^2^<i>N</i>,<i>N</i>')copper(II)] succinate dodecahydrate
;
_space_group_IT_number 2
_symmetry_cell_setting triclinic
_symmetry_space_group_name_Hall '-P 1'
_symmetry_space_group_name_H-M 'P -1'
_atom_sites_solution_hydrogens geom
_atom_sites_solution_primary direct
_atom_sites_solution_secondary difmap
_audit_creation_method SHELXL-97
_cell_angle_alpha 77.21(3)
_cell_angle_beta 77.99(3)
_cell_angle_gamma 79.85(3)
_cell_formula_units_Z 1
_cell_length_a 10.502(2)
_cell_length_b 10.764(2)
_cell_length_c 12.892(3)
_cell_measurement_reflns_used 25
_cell_measurement_temperature 295(2)
_cell_measurement_theta_max 12.5
_cell_measurement_theta_min 5.0
_cell_volume 1377.1(5)
_computing_cell_refinement 'XSCANS (Siemens, 1996)'
_computing_data_collection 'XSCANS (Siemens, 1996)'
_computing_data_reduction 'XSCANS (Siemens, 1996)'
_computing_molecular_graphics 'SHELXTL (Sheldrick, 2008)'
_computing_publication_material 'SHELXL97 (Sheldrick, 2008)'
_computing_structure_refinement 'SHELXL97 (Sheldrick, 2008)'
_computing_structure_solution 'SHELXS97 (Sheldrick, 2008)'
_diffrn_ambient_temperature 295(2)
_diffrn_measured_fraction_theta_full 1.000
_diffrn_measured_fraction_theta_max 1.000
_diffrn_measurement_device_type 'Bruker P4'
_diffrn_measurement_method '\q/2\q scans'
_diffrn_radiation_monochromator graphite
_diffrn_radiation_source 'fine-focus sealed tube'
_diffrn_radiation_type MoK\a
_diffrn_radiation_wavelength 0.71073
_diffrn_reflns_av_R_equivalents 0.0248
_diffrn_reflns_av_sigmaI/netI 0.0428
_diffrn_reflns_limit_h_max 12
_diffrn_reflns_limit_h_min -1
_diffrn_reflns_limit_k_max 12
_diffrn_reflns_limit_k_min -12
_diffrn_reflns_limit_l_max 15
_diffrn_reflns_limit_l_min -15
_diffrn_reflns_number 5721
_diffrn_reflns_theta_full 25.00
_diffrn_reflns_theta_max 25.00
_diffrn_reflns_theta_min 1.65
_diffrn_standards_decay_% 0
_diffrn_standards_interval_count 97
_diffrn_standards_number 3
_exptl_absorpt_coefficient_mu 0.854
_exptl_absorpt_correction_T_max 0.844
_exptl_absorpt_correction_T_min 0.750
_exptl_absorpt_correction_type psi-scan
_exptl_absorpt_process_details XSCANS
_exptl_crystal_colour blue
_exptl_crystal_density_diffrn 1.447
_exptl_crystal_density_method 'not measured'
_exptl_crystal_description block
_exptl_crystal_F_000 626
_exptl_crystal_size_max 0.34
_exptl_crystal_size_mid 0.27
_exptl_crystal_size_min 0.19
_refine_diff_density_max 1.027
_refine_diff_density_min -1.580
_refine_ls_extinction_method none
_refine_ls_goodness_of_fit_ref 1.069
_refine_ls_hydrogen_treatment constr
_refine_ls_matrix_type full
_refine_ls_number_parameters 353
_refine_ls_number_reflns 4853
_refine_ls_number_restraints 18
_refine_ls_restrained_S_all 1.099
_refine_ls_R_factor_all 0.0718
_refine_ls_R_factor_gt 0.0529
_refine_ls_shift/su_max 0.001
_refine_ls_shift/su_mean 0.000
_refine_ls_structure_factor_coef Fsqd
_refine_ls_weighting_details 'calc w=1/[\s^2^(Fo^2^)+(0.0531P)^2^+2.9966P] where P=(Fo^2^+2Fc^2^)/3'
_refine_ls_weighting_scheme calc
_refine_ls_wR_factor_gt 0.1309
_refine_ls_wR_factor_ref 0.1449
_reflns_number_gt 3856
_reflns_number_total 4853
_reflns_threshold_expression >2\s(I)
_cod_data_source_file ng2666.cif
_cod_data_source_block I
_cod_database_code 2223941
_cod_database_fobs_code 2223941

loop_
_symmetry_equiv_pos_as_xyz
'x, y, z'
'-x, -y, -z'

loop_
_atom_site_type_symbol
_atom_site_label
_atom_site_fract_x
_atom_site_fract_y
_atom_site_fract_z
_atom_site_U_iso_or_equiv
_atom_site_adp_type
_atom_site_calc_flag
_atom_site_refinement_flags
_atom_site_occupancy
_atom_site_disorder_assembly
_atom_site_disorder_group
Cu Cu1 0.74197(5) 0.97679(5) 0.74602(4) 0.03307(17) Uani d . 1 . .
N N1 0.7538(3) 1.0058(3) 0.8941(3) 0.0375(8) Uani d . 1 . .
N N2 0.6286(4) 0.8488(3) 0.8385(3) 0.0393(8) Uani d . 1 . .
N N3 0.9308(3) 0.8594(3) 0.7123(3) 0.0385(8) Uani d . 1 . .
N N4 0.8548(3) 1.1107(3) 0.6606(2) 0.0328(7) Uani d . 1 . .
O O1 0.6673(3) 0.9791(3) 0.6165(2) 0.0370(7) Uani d . 1 . .
O O2 0.5113(3) 1.1205(3) 0.6850(2) 0.0479(8) Uani d . 1 . .
O O3 0.3066(4) 0.3885(4) 0.4609(3) 0.0632(10) Uani d . 1 . .
O O4 0.4199(4) 0.4917(4) 0.3143(3) 0.0719(11) Uani d . 1 . .
O O5 0.7964(4) 0.5153(5) 0.0060(3) 0.0875(14) Uani d D 1 . .
O O6 0.9811(4) 0.6789(4) -0.0001(3) 0.0816(12) Uani d D 1 . .
O O7 0.0176(4) 0.3001(5) 0.7912(3) 0.0787(12) Uani d D 1 . .
O O8 0.2760(3) 0.2866(3) 0.6727(3) 0.0581(9) Uani d D 1 . .
O O9 0.6523(4) 0.5599(4) 0.2004(3) 0.0639(10) Uani d D 1 . .
O O10 0.2260(5) 0.5285(5) 0.1913(4) 0.0970(16) Uani d D 1 . .
C C1 0.8295(5) 1.0819(5) 0.9166(4) 0.0481(11) Uani d . 1 . .
H H1A 0.8774 1.1339 0.8600 0.058 Uiso calc R 1 . .
C C2 0.8378(6) 1.0848(5) 1.0216(4) 0.0603(14) Uani d . 1 . .
H H2A 0.8915 1.1373 1.0353 0.072 Uiso calc R 1 . .
C C3 0.7667(6) 1.0101(6) 1.1047(4) 0.0670(16) Uani d . 1 . .
H H3A 0.7710 1.0117 1.1757 0.080 Uiso calc R 1 . .
C C4 0.6883(6) 0.9320(5) 1.0835(4) 0.0559(13) Uani d . 1 . .
H H4A 0.6389 0.8808 1.1397 0.067 Uiso calc R 1 . .
C C5 0.6844(4) 0.9312(4) 0.9766(3) 0.0380(10) Uani d . 1 . .
C C6 0.6070(4) 0.8479(4) 0.9453(3) 0.0385(10) Uani d . 1 . .
C C7 0.5218(5) 0.7736(5) 1.0173(4) 0.0535(13) Uani d . 1 . .
H H7A 0.5069 0.7758 1.0905 0.064 Uiso calc R 1 . .
C C8 0.4584(6) 0.6953(5) 0.9794(5) 0.0652(15) Uani d . 1 . .
H H8A 0.3998 0.6445 1.0267 0.078 Uiso calc R 1 . .
C C9 0.4830(6) 0.6936(5) 0.8710(5) 0.0645(15) Uani d . 1 . .
H H9A 0.4423 0.6405 0.8441 0.077 Uiso calc R 1 . .
C C10 0.5681(5) 0.7709(5) 0.8026(4) 0.0524(12) Uani d . 1 . .
H H10A 0.5844 0.7694 0.7291 0.063 Uiso calc R 1 . .
C C11 0.9635(5) 0.7332(5) 0.7468(4) 0.0522(12) Uani d . 1 . .
H H11A 0.8972 0.6837 0.7815 0.063 Uiso calc R 1 . .
C C12 1.0915(6) 0.6737(5) 0.7330(4) 0.0642(16) Uani d . 1 . .
H H12A 1.1114 0.5860 0.7585 0.077 Uiso calc R 1 . .
C C13 1.1884(6) 0.7463(6) 0.6812(5) 0.0660(16) Uani d . 1 . .
H H13A 1.2758 0.7087 0.6721 0.079 Uiso calc R 1 . .
C C14 1.1561(5) 0.8762(5) 0.6421(4) 0.0558(13) Uani d . 1 . .
H H14A 1.2210 0.9262 0.6046 0.067 Uiso calc R 1 . .
C C15 1.0263(4) 0.9304(4) 0.6595(3) 0.0373(10) Uani d . 1 . .
C C16 0.9817(4) 1.0698(4) 0.6231(3) 0.0346(9) Uani d . 1 . .
C C17 1.0628(4) 1.1533(5) 0.5547(3) 0.0443(11) Uani d . 1 . .
H H17A 1.1495 1.1236 0.5281 0.053 Uiso calc R 1 . .
C C18 1.0132(5) 1.2814(5) 0.5267(4) 0.0517(12) Uani d . 1 . .
H H18A 1.0666 1.3389 0.4814 0.062 Uiso calc R 1 . .
C C19 0.8851(5) 1.3235(5) 0.5658(4) 0.0494(12) Uani d . 1 . .
H H19A 0.8507 1.4096 0.5480 0.059 Uiso calc R 1 . .
C C20 0.8082(5) 1.2362(4) 0.6321(3) 0.0420(10) Uani d . 1 . .
H H20A 0.7210 1.2646 0.6582 0.050 Uiso calc R 1 . .
C C21 0.5588(4) 1.0531(4) 0.6155(3) 0.0334(9) Uani d . 1 . .
C C22 0.4878(5) 1.0601(4) 0.5229(4) 0.0428(10) Uani d . 1 . .
H H22A 0.3941 1.0796 0.5479 0.051 Uiso calc R 1 . .
H H22B 0.5142 1.1306 0.4655 0.051 Uiso calc R 1 . .
C C23 0.4059(5) 0.4377(4) 0.4120(4) 0.0452(11) Uani d . 1 . .
C C24 0.5143(5) 0.4410(4) 0.4746(4) 0.0441(11) Uani d . 1 . .
H H24A 0.5201 0.3644 0.5306 0.053 Uiso calc R 1 . .
H H24B 0.5981 0.4415 0.4259 0.053 Uiso calc R 1 . .
H H5B 0.7666 0.4960 -0.0436 0.080 Uiso d D 1 . .
H H5C 0.7444 0.5361 0.0614 0.079 Uiso d D 1 . .
H H6B 0.9347 0.6242 -0.0038 0.072 Uiso d D 1 . .
H H6C 1.0555 0.6304 -0.0039 0.075 Uiso d D 1 . .
H H7B 0.0280 0.3367 0.8405 0.071 Uiso d D 1 . .
H H7C 0.0944 0.3014 0.7554 0.072 Uiso d D 1 . .
H H8B 0.3482 0.2377 0.6775 0.073 Uiso d D 1 . .
H H8C 0.2770 0.3144 0.6058 0.060 Uiso d D 1 . .
H H9B 0.6769 0.5981 0.2414 0.054 Uiso d D 1 . .
H H9C 0.5793 0.5400 0.2387 0.061 Uiso d D 1 . .
H H10B 0.1514 0.5652 0.2154 0.092 Uiso d D 1 . .
H H10C 0.2638 0.5022 0.2459 0.094 Uiso d D 1 . .

loop_
_atom_site_aniso_label
_atom_site_aniso_U_11
_atom_site_aniso_U_22
_atom_site_aniso_U_33
_atom_site_aniso_U_12
_atom_site_aniso_U_13
_atom_site_aniso_U_23
Cu1 0.0336(3) 0.0362(3) 0.0252(3) 0.0014(2) -0.00311(19) -0.00379(19)
N1 0.039(2) 0.043(2) 0.0283(17) 0.0003(16) -0.0056(15) -0.0060(15)
N2 0.041(2) 0.0361(19) 0.0363(19) 0.0005(16) -0.0058(16) -0.0032(15)
N3 0.041(2) 0.0392(19) 0.0289(17) 0.0054(16) -0.0042(15) -0.0024(14)
N4 0.0351(19) 0.0361(18) 0.0243(16) -0.0008(15) -0.0037(14) -0.0043(13)
O1 0.0312(15) 0.0495(17) 0.0308(14) 0.0045(13) -0.0103(12) -0.0118(12)
O2 0.0494(19) 0.0567(19) 0.0376(16) 0.0090(15) -0.0112(14) -0.0185(15)
O3 0.059(2) 0.076(3) 0.051(2) -0.014(2) -0.0167(18) 0.0055(18)
O4 0.068(3) 0.111(3) 0.0383(19) -0.023(2) -0.0130(17) -0.007(2)
O5 0.066(3) 0.141(4) 0.066(3) -0.011(3) -0.002(2) -0.053(3)
O6 0.088(3) 0.095(3) 0.068(3) -0.020(3) -0.005(2) -0.030(2)
O7 0.060(2) 0.122(4) 0.057(2) -0.017(2) 0.0023(19) -0.032(2)
O8 0.048(2) 0.073(2) 0.0435(18) 0.0064(17) -0.0043(15) -0.0068(16)
O9 0.065(2) 0.078(3) 0.0459(19) -0.005(2) -0.0001(17) -0.0187(18)
O10 0.104(4) 0.114(4) 0.080(3) 0.016(3) -0.048(3) -0.027(3)
C1 0.052(3) 0.055(3) 0.040(2) -0.010(2) -0.007(2) -0.012(2)
C2 0.069(4) 0.068(3) 0.052(3) -0.007(3) -0.020(3) -0.023(3)
C3 0.087(4) 0.081(4) 0.035(3) -0.003(3) -0.018(3) -0.016(3)
C4 0.068(3) 0.064(3) 0.030(2) -0.005(3) -0.006(2) -0.002(2)
C5 0.039(2) 0.039(2) 0.029(2) 0.0052(18) -0.0038(18) -0.0028(17)
C6 0.036(2) 0.034(2) 0.036(2) 0.0076(18) -0.0032(18) 0.0004(17)
C7 0.051(3) 0.048(3) 0.047(3) 0.000(2) 0.001(2) 0.006(2)
C8 0.060(3) 0.048(3) 0.074(4) -0.015(3) 0.006(3) 0.008(3)
C9 0.065(4) 0.049(3) 0.078(4) -0.016(3) -0.009(3) -0.008(3)
C10 0.059(3) 0.045(3) 0.053(3) -0.008(2) -0.008(2) -0.009(2)
C11 0.059(3) 0.043(3) 0.043(3) 0.006(2) -0.005(2) 0.000(2)
C12 0.070(4) 0.055(3) 0.054(3) 0.027(3) -0.012(3) -0.009(2)
C13 0.052(3) 0.073(4) 0.067(3) 0.028(3) -0.012(3) -0.027(3)
C14 0.038(3) 0.067(3) 0.057(3) 0.009(2) 0.000(2) -0.021(3)
C15 0.035(2) 0.049(2) 0.027(2) 0.0061(19) -0.0053(17) -0.0140(18)
C16 0.032(2) 0.048(2) 0.0248(19) -0.0017(18) -0.0056(16) -0.0114(17)
C17 0.037(2) 0.058(3) 0.035(2) -0.008(2) 0.0010(19) -0.010(2)
C18 0.061(3) 0.056(3) 0.039(2) -0.023(3) -0.005(2) -0.003(2)
C19 0.061(3) 0.039(2) 0.046(3) -0.007(2) -0.012(2) -0.002(2)
C20 0.043(3) 0.040(2) 0.039(2) 0.0033(19) -0.0093(19) -0.0043(19)
C21 0.035(2) 0.038(2) 0.0276(19) -0.0058(18) -0.0065(17) -0.0046(17)
C22 0.042(3) 0.045(2) 0.043(2) 0.009(2) -0.017(2) -0.014(2)
C23 0.053(3) 0.046(3) 0.037(2) 0.006(2) -0.013(2) -0.015(2)
C24 0.044(3) 0.044(2) 0.044(2) 0.009(2) -0.012(2) -0.015(2)

loop_
_atom_type_symbol
_atom_type_description
_atom_type_scat_dispersion_real
_atom_type_scat_dispersion_imag
_atom_type_scat_source
C C 0.0033 0.0016 'International Tables Vol C Tables 4.2.6.8 and 6.1.1.4'
H H 0.0000 0.0000 'International Tables Vol C Tables 4.2.6.8 and 6.1.1.4'
N N 0.0061 0.0033 'International Tables Vol C Tables 4.2.6.8 and 6.1.1.4'
O O 0.0106 0.0060 'International Tables Vol C Tables 4.2.6.8 and 6.1.1.4'
Cu Cu 0.3201 1.2651 'International Tables Vol C Tables 4.2.6.8 and 6.1.1.4'

loop_
_geom_angle_atom_site_label_1
_geom_angle_atom_site_label_2
_geom_angle_atom_site_label_3
_geom_angle_site_symmetry_1
_geom_angle_site_symmetry_3
_geom_angle
_geom_angle_publ_flag
O1 Cu1 N2 . . 92.51(14) ?
O1 Cu1 N4 . . 90.27(13) ?
N2 Cu1 N4 . . 176.56(14) ?
O1 Cu1 N1 . . 159.82(13) ?
N2 Cu1 N1 . . 80.65(15) ?
N4 Cu1 N1 . . 96.06(14) ?
O1 Cu1 N3 . . 101.12(12) ?
N2 Cu1 N3 . . 102.72(14) ?
N4 Cu1 N3 . . 78.70(13) ?
N1 Cu1 N3 . . 98.90(14) ?
O1 Cu1 O2 . . 51.85(10) ?
N2 Cu1 O2 . . 86.73(13) ?
N4 Cu1 O2 . . 93.40(12) ?
N1 Cu1 O2 . . 108.49(12) ?
N3 Cu1 O2 . . 152.18(11) ?
C5 N1 C1 . . 118.7(4) ?
C5 N1 Cu1 . . 113.8(3) ?
C1 N1 Cu1 . . 127.3(3) ?
C10 N2 C6 . . 118.7(4) ?
C10 N2 Cu1 . . 125.7(3) ?
C6 N2 Cu1 . . 115.6(3) ?
C11 N3 C15 . . 118.7(4) ?
C11 N3 Cu1 . . 128.5(3) ?
C15 N3 Cu1 . . 112.3(3) ?
C20 N4 C16 . . 118.7(4) ?
C20 N4 Cu1 . . 123.6(3) ?
C16 N4 Cu1 . . 117.4(3) ?
C21 O1 Cu1 . . 111.5(2) ?
C21 O2 Cu1 . . 73.5(2) ?
H5B O5 H5C . . 120.3 ?
H6B O6 H6C . . 97.8 ?
H7B O7 H7C . . 97.0 ?
H8B O8 H8C . . 105.8 ?
H9B O9 H9C . . 100.3 ?
H10B O10 H10C . . 104.9 ?
N1 C1 C2 . . 121.8(5) ?
N1 C1 H1A . . 119.1 ?
C2 C1 H1A . . 119.1 ?
C3 C2 C1 . . 119.3(5) ?
C3 C2 H2A . . 120.4 ?
C1 C2 H2A . . 120.4 ?
C2 C3 C4 . . 119.9(5) ?
C2 C3 H3A . . 120.1 ?
C4 C3 H3A . . 120.1 ?
C3 C4 C5 . . 118.7(5) ?
C3 C4 H4A . . 120.6 ?
C5 C4 H4A . . 120.6 ?
N1 C5 C4 . . 121.6(4) ?
N1 C5 C6 . . 115.5(4) ?
C4 C5 C6 . . 122.9(4) ?
N2 C6 C7 . . 121.9(5) ?
N2 C6 C5 . . 114.1(4) ?
C7 C6 C5 . . 124.0(4) ?
C6 C7 C8 . . 119.1(5) ?
C6 C7 H7A . . 120.5 ?
C8 C7 H7A . . 120.5 ?
C9 C8 C7 . . 119.0(5) ?
C9 C8 H8A . . 120.5 ?
C7 C8 H8A . . 120.5 ?
C10 C9 C8 . . 119.4(6) ?
C10 C9 H9A . . 120.3 ?
C8 C9 H9A . . 120.3 ?
N2 C10 C9 . . 121.9(5) ?
N2 C10 H10A . . 119.1 ?
C9 C10 H10A . . 119.1 ?
N3 C11 C12 . . 122.6(5) ?
N3 C11 H11A . . 118.7 ?
C12 C11 H11A . . 118.7 ?
C13 C12 C11 . . 118.5(5) ?
C13 C12 H12A . . 120.7 ?
C11 C12 H12A . . 120.7 ?
C12 C13 C14 . . 119.6(5) ?
C12 C13 H13A . . 120.2 ?
C14 C13 H13A . . 120.2 ?
C15 C14 C13 . . 119.0(5) ?
C15 C14 H14A . . 120.5 ?
C13 C14 H14A . . 120.5 ?
N3 C15 C14 . . 121.4(4) ?
N3 C15 C16 . . 115.4(4) ?
C14 C15 C16 . . 123.2(4) ?
N4 C16 C17 . . 121.3(4) ?
N4 C16 C15 . . 115.5(4) ?
C17 C16 C15 . . 123.2(4) ?
C18 C17 C16 . . 119.0(4) ?
C18 C17 H17A . . 120.5 ?
C16 C17 H17A . . 120.5 ?
C19 C18 C17 . . 119.8(4) ?
C19 C18 H18A . . 120.1 ?
C17 C18 H18A . . 120.1 ?
C18 C19 C20 . . 118.8(4) ?
C18 C19 H19A . . 120.6 ?
C20 C19 H19A . . 120.6 ?
N4 C20 C19 . . 122.3(4) ?
N4 C20 H20A . . 118.8 ?
C19 C20 H20A . . 118.8 ?
O2 C21 O1 . . 123.1(4) ?
O2 C21 C22 . . 119.7(4) ?
O1 C21 C22 . . 117.2(3) ?
C22 C22 C21 2_676 . 114.7(4) ?
C22 C22 H22A 2_676 . 108.6 ?
C21 C22 H22A . . 108.6 ?
C22 C22 H22B 2_676 . 108.6 ?
C21 C22 H22B . . 108.6 ?
H22A C22 H22B . . 107.6 ?
O3 C23 O4 . . 123.4(5) ?
O3 C23 C24 . . 119.0(4) ?
O4 C23 C24 . . 117.5(5) ?
C24 C24 C23 2_666 . 110.8(4) ?
C24 C24 H24A 2_666 . 109.5 ?
C23 C24 H24A . . 109.5 ?
C24 C24 H24B 2_666 . 109.5 ?
C23 C24 H24B . . 109.5 ?
H24A C24 H24B . . 108.1 ?

loop_
_geom_bond_atom_site_label_1
_geom_bond_atom_site_label_2
_geom_bond_site_symmetry_2
_geom_bond_distance
_geom_bond_publ_flag
Cu1 O1 . 1.981(3) ?
Cu1 N2 . 2.000(4) ?
Cu1 N4 . 2.013(3) ?
Cu1 N1 . 2.033(3) ?
Cu1 N3 . 2.172(3) ?
Cu1 O2 . 2.795(3) ?
N1 C5 . 1.347(5) ?
N1 C1 . 1.349(6) ?
N2 C10 . 1.343(6) ?
N2 C6 . 1.346(5) ?
N3 C11 . 1.340(6) ?
N3 C15 . 1.345(6) ?
N4 C20 . 1.349(5) ?
N4 C16 . 1.349(5) ?
O1 C21 . 1.271(5) ?
O2 C21 . 1.246(5) ?
O3 C23 . 1.240(6) ?
O4 C23 . 1.254(6) ?
O5 H5B . 0.8457 ?
O5 H5C . 0.8510 ?
O6 H6B . 0.8421 ?
O6 H6C . 0.8584 ?
O7 H7B . 0.8517 ?
O7 H7C . 0.8424 ?
O8 H8B . 0.8491 ?
O8 H8C . 0.8459 ?
O9 H9B . 0.8404 ?
O9 H9C . 0.8548 ?
O10 H10B . 0.8424 ?
O10 H10C . 0.8505 ?
C1 C2 . 1.381(7) ?
C1 H1A . 0.9300 ?
C2 C3 . 1.360(8) ?
C2 H2A . 0.9300 ?
C3 C4 . 1.378(8) ?
C3 H3A . 0.9300 ?
C4 C5 . 1.389(6) ?
C4 H4A . 0.9300 ?
C5 C6 . 1.476(7) ?
C6 C7 . 1.371(6) ?
C7 C8 . 1.381(8) ?
C7 H7A . 0.9300 ?
C8 C9 . 1.371(8) ?
C8 H8A . 0.9300 ?
C9 C10 . 1.370(7) ?
C9 H9A . 0.9300 ?
C10 H10A . 0.9300 ?
C11 C12 . 1.376(7) ?
C11 H11A . 0.9300 ?
C12 C13 . 1.363(8) ?
C12 H12A . 0.9300 ?
C13 C14 . 1.385(8) ?
C13 H13A . 0.9300 ?
C14 C15 . 1.377(6) ?
C14 H14A . 0.9300 ?
C15 C16 . 1.491(6) ?
C16 C17 . 1.385(6) ?
C17 C18 . 1.381(7) ?
C17 H17A . 0.9300 ?
C18 C19 . 1.368(7) ?
C18 H18A . 0.9300 ?
C19 C20 . 1.375(6) ?
C19 H19A . 0.9300 ?
C20 H20A . 0.9300 ?
C21 C22 . 1.516(6) ?
C22 C22 2_676 1.499(8) ?
C22 H22A . 0.9700 ?
C22 H22B . 0.9700 ?
C23 C24 . 1.536(6) ?
C24 C24 2_666 1.511(8) ?
C24 H24A . 0.9700 ?
C24 H24B . 0.9700 ?

loop_
_geom_hbond_atom_site_label_D
_geom_hbond_atom_site_label_H
_geom_hbond_atom_site_label_A
_geom_hbond_site_symmetry_D
_geom_hbond_site_symmetry_H
_geom_hbond_site_symmetry_A
_geom_hbond_distance_DH
_geom_hbond_distance_HA
_geom_hbond_distance_DA
_geom_hbond_angle_DHA
_geom_hbond_publ_flag
O5 H5B O10 . . 2_665 0.85 1.96 2.750(6) 154 y
O5 H5C O9 . . 1_555 0.85 1.90 2.739(6) 169 y
O6 H6B O5 . . 1_555 0.84 1.99 2.820(6) 168 y
O6 H6C O5 . . 2_765 0.86 2.01 2.847(7) 167 y
O7 H7B O6 . . 2_666 0.85 2.01 2.755(5) 146 y
O7 H7C O8 . . 1_555 0.84 1.98 2.820(5) 175 y
O8 H8B O2 . . 1_545 0.85 1.95 2.795(5) 177 y
O8 H8C O3 . . 1_555 0.85 1.85 2.682(5) 169 y
O9 H9B O8 . . 2_666 0.84 2.02 2.850(5) 172 y
O9 H9C O4 . . 1_555 0.86 1.85 2.704(6) 176 y
O10 H10B O7 . . 2_566 0.84 2.09 2.877(7) 156 y
O10 H10C O4 . . 1_555 0.85 1.99 2.758(7) 149 y

loop_
_geom_torsion_atom_site_label_1
_geom_torsion_atom_site_label_2
_geom_torsion_atom_site_label_3
_geom_torsion_atom_site_label_4
_geom_torsion_site_symmetry_1
_geom_torsion_site_symmetry_2
_geom_torsion_site_symmetry_3
_geom_torsion_site_symmetry_4
_geom_torsion
_geom_torsion_publ_flag
C23 C24 C24 C23 . . 2_666 2_666 180.0000(10) ?
